data_7234045
loop_
_publ_author_name
'Takaaki Hiramatsu'
'Yukihiro Yoshida'
'Gunzi Saito'
'Akihiro Otsuka'
'Hideki Yamochi'
'Mitsuhiko Maesato'
'Yasuhiro Shimizu'
'Hiroshi Ito'
'Hideo Kishida'

_publ_section_title
;
 Quantum spin liquid: design of a quantum spin liquid next to a
 superconducting state based on a dimer-type ET Mott insulator
;
_journal_name_full 'Journal of Materials Chemistry C'
_journal_page_first 1378
_journal_page_last 1388
_journal_paper_doi 10.1039/C4TC01701C
_journal_volume 3
_journal_year 2015
_chemical_formula_moiety '2(C10 H8 S8), (C3 Cu1 N4)'
_chemical_formula_sum 'C23 H16 Cu N4 S16'
_chemical_formula_weight 924.90
_chemical_name_common (ET)2Cu(CN)[N(CN)2]
_space_group_IT_number 4
_space_group_name_Hall 'P 2yb'
_space_group_name_H-M_alt 'P 1 21 1'
_symmetry_cell_setting monoclinic
_symmetry_space_group_name_Hall 'P 2yb'
_symmetry_space_group_name_H-M 'P 1 21 1'
_atom_sites_solution_hydrogens geom
_atom_sites_solution_primary direct
_atom_sites_solution_secondary difmap
_cell_angle_alpha 90.00
_cell_angle_beta 111.3550(10)
_cell_angle_gamma 90.00
_cell_formula_units_Z 2
_cell_length_a 15.9296(17)
_cell_length_b 8.5690(9)
_cell_length_c 12.7261(14)
_cell_measurement_reflns_used 3162
_cell_measurement_temperature 100(2)
_cell_measurement_theta_max 27.85
_cell_measurement_theta_min 2.56
_cell_volume 1617.9(3)
_computing_cell_refinement 'Bruker SAINT'
_computing_data_collection 'Bruker APEX2'
_computing_data_reduction 'Bruker SAINT'
_computing_molecular_graphics 'Bruker SHELXTL'
_computing_publication_material 'Bruker SHELXTL'
_computing_structure_refinement 'SHELXL-97 (Sheldrick, 2008)'
_computing_structure_solution 'SHELXS-97 (Sheldrick, 2008)'
_diffrn_ambient_temperature 100(2)
_diffrn_detector_area_resol_mean 8.333
_diffrn_measured_fraction_theta_full 0.982
_diffrn_measured_fraction_theta_max 0.982
_diffrn_measurement_device_type 'Bruker APEX-II CCD'
_diffrn_measurement_method '\f and \w scans'
_diffrn_radiation_monochromator graphite
_diffrn_radiation_source 'fine-focus sealed tube'
_diffrn_radiation_type MoK\a
_diffrn_radiation_wavelength 0.71073
_diffrn_reflns_av_R_equivalents 0.0324
_diffrn_reflns_av_sigmaI/netI 0.0581
_diffrn_reflns_limit_h_max 20
_diffrn_reflns_limit_h_min -20
_diffrn_reflns_limit_k_max 10
_diffrn_reflns_limit_k_min -4
_diffrn_reflns_limit_l_max 16
_diffrn_reflns_limit_l_min -16
_diffrn_reflns_number 8788
_diffrn_reflns_theta_full 26.99
_diffrn_reflns_theta_max 26.99
_diffrn_reflns_theta_min 1.72
_exptl_absorpt_coefficient_mu 1.736
_exptl_absorpt_correction_T_max 0.9182
_exptl_absorpt_correction_T_min 0.6610
_exptl_absorpt_correction_type numerical
_exptl_absorpt_process_details
;
APEX2 Software
;
_exptl_crystal_colour black
_exptl_crystal_density_diffrn 1.899
_exptl_crystal_density_method 'not measured'
_exptl_crystal_description 'elongate hexagonal plate'
_exptl_crystal_F_000 934
_exptl_crystal_preparation 'Magnetic properties, electronic property'
_exptl_crystal_recrystallization_method electrocrystallization
_exptl_crystal_size_max 0.26
_exptl_crystal_size_mid 0.05
_exptl_crystal_size_min 0.05
_refine_diff_density_max 0.696
_refine_diff_density_min -0.798
_refine_diff_density_rms 0.137
_refine_ls_abs_structure_details 'Flack H D (1983), Acta Cryst. A39, 876-881'
_refine_ls_abs_structure_Flack 0.07(2)
_refine_ls_extinction_method none
_refine_ls_goodness_of_fit_ref 1.061
_refine_ls_hydrogen_treatment constr
_refine_ls_matrix_type full
_refine_ls_number_parameters 397
_refine_ls_number_reflns 4521
_refine_ls_number_restraints 1
_refine_ls_restrained_S_all 1.061
_refine_ls_R_factor_all 0.0641
_refine_ls_R_factor_gt 0.0356
_refine_ls_shift/su_max 0.000
_refine_ls_shift/su_mean 0.000
_refine_ls_structure_factor_coef Fsqd
_refine_ls_weighting_details 'calc w=1/[\s^2^(Fo^2^)+(0.0218P)^2^+1.7183P] where P=(Fo^2^+2Fc^2^)/3'
_refine_ls_weighting_scheme calc
_refine_ls_wR_factor_gt 0.0618
_refine_ls_wR_factor_ref 0.0740
_reflns_number_gt 3583
_reflns_number_total 4521
_reflns_threshold_expression >2sigma(I)
_cod_data_source_file 1000001.cif
_cod_data_source_block PCOD1000001
_cod_depositor_comments
;
The following automatic conversions were performed:

data item '_symmetry_cell_setting' value 'Monoclinic' was changed to
'monoclinic' in accordance with the built-in table derived from the
CIF Core dictionary named 'cif_core.dic' version 2.4.5 last updated
on 2014-11-21.

Automatic conversion script
Id: cif_fix_values 6909 2019-04-08 15:41:33Z antanas 
;
_cod_original_sg_symbol_H-M 'P2(1) '
_cod_database_code 7234045

loop_
_symmetry_equiv_pos_as_xyz
'x, y, z'
'-x, y+1/2, -z'

loop_
_atom_site_label
_atom_site_type_symbol
_atom_site_fract_x
_atom_site_fract_y
_atom_site_fract_z
_atom_site_U_iso_or_equiv
_atom_site_adp_type
_atom_site_occupancy
_atom_site_symmetry_multiplicity
_atom_site_calc_flag
_atom_site_refinement_flags
_atom_site_disorder_assembly
_atom_site_disorder_group
C1 C 0.4668(4) 0.6228(8) 0.1480(5) 0.0148(14) Uani 1 1 d . . .
C2 C 0.5416(4) 0.6265(8) 0.1203(5) 0.0154(14) Uani 1 1 d . . .
C3 C 0.3454(4) 0.7028(8) 0.2279(6) 0.0158(15) Uani 1 1 d . . .
C4 C 0.3062(4) 0.5925(8) 0.1492(6) 0.0151(16) Uani 1 1 d . . .
C5 C 0.6985(4) 0.6938(8) 0.1154(5) 0.0143(15) Uani 1 1 d . . .
C6 C 0.6683(4) 0.5713(9) 0.0447(6) 0.0175(16) Uani 1 1 d . . .
C7 C 0.1946(4) 0.7061(9) 0.2811(6) 0.0296(19) Uani 1 1 d . . .
H7A H 0.2089 0.6045 0.3224 0.036 Uiso 1 1 calc R . .
H7B H 0.1557 0.7673 0.3125 0.036 Uiso 1 1 calc R . .
C8 C 0.1418(4) 0.6735(8) 0.1580(6) 0.0273(16) Uani 1 1 d . . .
H8A H 0.1345 0.7730 0.1145 0.033 Uiso 1 1 calc R . .
H8B H 0.0802 0.6359 0.1497 0.033 Uiso 1 1 calc R . .
C9 C 0.8614(4) 0.6858(8) 0.0792(5) 0.0169(15) Uani 1 1 d . . .
H9A H 0.9085 0.7554 0.0696 0.020 Uiso 1 1 calc R . .
H9B H 0.8930 0.5957 0.1274 0.020 Uiso 1 1 calc R . .
C10 C 0.8022(4) 0.6246(9) -0.0354(5) 0.0204(16) Uani 1 1 d . . .
H10A H 0.8416 0.5831 -0.0747 0.025 Uiso 1 1 calc R . .
H10B H 0.7666 0.7134 -0.0813 0.025 Uiso 1 1 calc R . .
S1 S 0.45763(11) 0.7493(2) 0.25154(14) 0.0183(4) Uani 1 1 d . . .
S2 S 0.37435(10) 0.5029(2) 0.08559(13) 0.0153(4) Uani 1 1 d . . .
S3 S 0.62609(10) 0.7632(2) 0.17977(14) 0.0173(4) Uani 1 1 d . . .
S4 S 0.56008(10) 0.5003(2) 0.02350(13) 0.0154(4) Uani 1 1 d . . .
S5 S 0.29847(11) 0.8116(2) 0.30845(14) 0.0238(4) Uani 1 1 d . . .
S6 S 0.19426(11) 0.5306(2) 0.09832(19) 0.0346(6) Uani 1 1 d . . .
S7 S 0.80031(10) 0.7946(2) 0.15283(14) 0.0199(4) Uani 1 1 d . . .
S8 S 0.72508(11) 0.4728(2) -0.03018(14) 0.0224(4) Uani 1 1 d . . .
C11 C 0.4634(4) 0.3446(9) 0.3729(5) 0.0135(13) Uani 1 1 d . . .
C12 C 0.5382(4) 0.3453(9) 0.3447(5) 0.0139(13) Uani 1 1 d . . .
C13 C 0.3443(4) 0.3913(8) 0.4622(5) 0.0130(14) Uani 1 1 d . . .
C14 C 0.3106(4) 0.2772(8) 0.3876(5) 0.0155(15) Uani 1 1 d . . .
C15 C 0.6994(4) 0.3754(8) 0.3479(5) 0.0136(15) Uani 1 1 d . . .
C16 C 0.6611(4) 0.2683(8) 0.2686(5) 0.0155(15) Uani 1 1 d . . .
C17 C 0.2067(4) 0.3443(10) 0.5397(5) 0.0171(14) Uani 1 1 d . . .
H17A H 0.2340 0.2474 0.5822 0.021 Uiso 1 1 calc R . .
H17B H 0.1669 0.3911 0.5766 0.021 Uiso 1 1 calc R . .
C18 C 0.1494(4) 0.3001(9) 0.4197(5) 0.0191(16) Uani 1 1 d . . .
H18A H 0.1302 0.3972 0.3735 0.023 Uiso 1 1 calc R . .
H18B H 0.0938 0.2457 0.4195 0.023 Uiso 1 1 calc R . .
C19 C 0.8433(4) 0.3812(7) 0.2829(5) 0.0200(14) Uani 1 1 d . . .
H19A H 0.8095 0.4489 0.2171 0.024 Uiso 1 1 calc R . .
H19B H 0.9090 0.4029 0.3030 0.024 Uiso 1 1 calc R . .
C20 C 0.8255(4) 0.2123(8) 0.2474(6) 0.0229(16) Uani 1 1 d . . .
H20A H 0.8554 0.1447 0.3147 0.028 Uiso 1 1 calc R . .
H20B H 0.8540 0.1892 0.1909 0.028 Uiso 1 1 calc R . .
S11 S 0.44976(10) 0.4664(2) 0.47529(13) 0.0158(4) Uani 1 1 d . . .
S12 S 0.37516(10) 0.2158(2) 0.30891(14) 0.0159(4) Uani 1 1 d . . .
S13 S 0.63076(10) 0.4660(2) 0.41116(13) 0.0156(4) Uani 1 1 d . . .
S14 S 0.54684(10) 0.2270(2) 0.23847(14) 0.0163(4) Uani 1 1 d . . .
S15 S 0.29643(11) 0.4814(2) 0.55032(14) 0.0206(4) Uani 1 1 d . . .
S16 S 0.20857(10) 0.1741(2) 0.35515(14) 0.0177(4) Uani 1 1 d . . .
S17 S 0.81205(10) 0.4354(2) 0.40100(14) 0.0182(4) Uani 1 1 d . . .
S18 S 0.70720(11) 0.1601(2) 0.18673(15) 0.0202(4) Uani 1 1 d . . .
Cu1 Cu 0.01012(6) -0.16211(12) 0.40684(8) 0.0291(2) Uani 1 1 d . . .
C21 C 0.0135(4) -0.3634(8) 0.4668(6) 0.0236(15) Uani 1 1 d . . .
N21 N -0.0135(3) 0.0229(7) 0.4881(5) 0.0237(13) Uani 1 1 d . . .
N22 N 0.0077(4) 0.1034(7) 0.1093(5) 0.0217(14) Uani 1 1 d . . .
C22 C 0.0129(4) 0.0189(8) 0.1974(6) 0.0268(17) Uani 1 1 d . . .
N23 N 0.0153(4) -0.0671(7) 0.2719(5) 0.0318(14) Uani 1 1 d . . .
C23 C 0.0019(4) 0.2546(9) 0.1208(6) 0.0296(17) Uani 1 1 d . . .
N24 N -0.0066(4) 0.3857(9) 0.1186(6) 0.053(2) Uani 1 1 d . . .

loop_
_atom_site_aniso_label
_atom_site_aniso_U_11
_atom_site_aniso_U_22
_atom_site_aniso_U_33
_atom_site_aniso_U_23
_atom_site_aniso_U_13
_atom_site_aniso_U_12
C1 0.022(3) 0.012(3) 0.012(3) -0.004(3) 0.009(3) -0.001(3)
C2 0.016(3) 0.014(4) 0.017(4) -0.002(3) 0.008(3) 0.001(3)
C3 0.013(3) 0.016(4) 0.020(4) 0.007(3) 0.008(3) 0.002(3)
C4 0.010(3) 0.016(4) 0.025(4) 0.004(3) 0.012(3) 0.000(3)
C5 0.013(3) 0.013(4) 0.019(4) -0.004(3) 0.009(3) -0.001(3)
C6 0.017(3) 0.016(4) 0.025(4) 0.000(3) 0.014(3) 0.001(3)
C7 0.023(4) 0.041(5) 0.031(4) 0.014(4) 0.017(3) 0.003(3)
C8 0.023(3) 0.023(4) 0.042(4) 0.001(3) 0.018(3) 0.004(3)
C9 0.017(3) 0.017(4) 0.016(3) 0.001(3) 0.006(3) 0.001(3)
C10 0.023(3) 0.020(4) 0.023(4) 0.000(4) 0.014(3) -0.003(3)
S1 0.0139(8) 0.0216(10) 0.0205(9) -0.0077(8) 0.0075(7) -0.0012(7)
S2 0.0127(7) 0.0166(10) 0.0162(9) -0.0035(8) 0.0048(7) -0.0012(7)
S3 0.0148(8) 0.0173(10) 0.0213(9) -0.0058(8) 0.0083(7) -0.0031(7)
S4 0.0155(7) 0.0166(10) 0.0148(8) -0.0039(8) 0.0064(6) -0.0026(7)
S5 0.0263(9) 0.0215(11) 0.0309(10) -0.0048(9) 0.0190(8) 0.0007(8)
S6 0.0145(8) 0.0263(12) 0.0638(15) -0.0212(11) 0.0152(10) -0.0057(8)
S7 0.0153(8) 0.0209(11) 0.0262(10) -0.0084(8) 0.0107(7) -0.0050(7)
S8 0.0245(8) 0.0216(9) 0.0282(10) -0.0101(9) 0.0179(7) -0.0045(8)
C11 0.017(3) 0.013(3) 0.010(3) -0.003(3) 0.004(3) -0.004(3)
C12 0.010(3) 0.013(3) 0.018(3) 0.000(3) 0.005(2) -0.002(3)
C13 0.015(3) 0.012(3) 0.013(3) -0.001(3) 0.006(3) -0.001(3)
C14 0.020(3) 0.018(4) 0.011(3) 0.003(3) 0.008(3) -0.001(3)
C15 0.013(3) 0.011(4) 0.018(4) -0.001(3) 0.008(3) 0.000(3)
C16 0.017(3) 0.013(4) 0.020(4) -0.001(3) 0.010(3) 0.001(3)
C17 0.019(3) 0.019(4) 0.016(3) -0.004(4) 0.010(3) 0.001(3)
C18 0.015(3) 0.022(4) 0.026(4) 0.000(3) 0.013(3) 0.003(3)
C19 0.020(3) 0.020(4) 0.023(3) -0.001(3) 0.013(3) -0.003(3)
C20 0.017(3) 0.032(4) 0.020(4) -0.005(3) 0.007(3) 0.000(3)
S11 0.0142(7) 0.0167(9) 0.0172(8) -0.0035(8) 0.0065(6) -0.0041(7)
S12 0.0126(7) 0.0175(9) 0.0189(9) -0.0053(7) 0.0074(7) -0.0026(7)
S13 0.0126(7) 0.0190(10) 0.0157(9) -0.0041(8) 0.0058(7) -0.0039(8)
S14 0.0127(7) 0.0178(9) 0.0187(9) -0.0045(8) 0.0060(7) -0.0025(7)
S15 0.0238(8) 0.0197(9) 0.0235(9) -0.0074(8) 0.0148(7) -0.0045(8)
S16 0.0128(8) 0.0197(10) 0.0224(9) -0.0057(8) 0.0086(7) -0.0044(7)
S17 0.0113(7) 0.0195(10) 0.0245(10) -0.0042(8) 0.0075(7) -0.0026(7)
S18 0.0184(8) 0.0188(10) 0.0271(10) -0.0072(9) 0.0125(8) -0.0020(8)
Cu1 0.0252(4) 0.0240(5) 0.0418(6) 0.0018(5) 0.0166(4) 0.0006(4)
C21 0.013(3) 0.022(4) 0.036(4) -0.006(4) 0.009(3) -0.005(3)
N21 0.013(3) 0.025(3) 0.034(3) 0.007(3) 0.009(2) 0.005(2)
N22 0.023(3) 0.023(3) 0.027(3) -0.011(3) 0.019(3) -0.013(3)
C22 0.012(3) 0.026(4) 0.043(5) -0.016(4) 0.010(3) -0.005(3)
N23 0.030(3) 0.027(3) 0.041(4) 0.002(3) 0.015(3) 0.002(3)
C23 0.018(4) 0.030(5) 0.040(5) 0.006(4) 0.010(3) -0.002(3)
N24 0.037(4) 0.046(5) 0.079(6) 0.021(4) 0.026(4) 0.008(4)

loop_
_atom_type_symbol
_atom_type_description
_atom_type_scat_dispersion_real
_atom_type_scat_dispersion_imag
_atom_type_scat_source
C C 0.0033 0.0016 'International Tables Vol C Tables 4.2.6.8 and 6.1.1.4'
H H 0.0000 0.0000 'International Tables Vol C Tables 4.2.6.8 and 6.1.1.4'
N N 0.0061 0.0033 'International Tables Vol C Tables 4.2.6.8 and 6.1.1.4'
S S 0.1246 0.1234 'International Tables Vol C Tables 4.2.6.8 and 6.1.1.4'
Cu Cu 0.3201 1.2651 'International Tables Vol C Tables 4.2.6.8 and 6.1.1.4'

loop_
_geom_angle_atom_site_label_1
_geom_angle_atom_site_label_2
_geom_angle_atom_site_label_3
_geom_angle
_geom_angle_site_symmetry_1
_geom_angle_site_symmetry_3
C2 C1 S2 125.0(5) . .
C2 C1 S1 120.0(5) . .
S2 C1 S1 115.0(3) . .
C1 C2 S3 121.1(5) . .
C1 C2 S4 123.9(5) . .
S3 C2 S4 115.0(3) . .
C4 C3 S5 128.9(5) . .
C4 C3 S1 117.0(5) . .
S5 C3 S1 114.1(4) . .
C3 C4 S6 128.4(5) . .
C3 C4 S2 116.9(5) . .
S6 C4 S2 114.7(4) . .
C6 C5 S7 129.6(5) . .
C6 C5 S3 116.2(5) . .
S7 C5 S3 114.3(4) . .
C5 C6 S8 127.4(5) . .
C5 C6 S4 117.6(5) . .
S8 C6 S4 115.0(4) . .
C8 C7 S5 114.7(4) . .
C8 C7 H7A 108.6 . .
S5 C7 H7A 108.6 . .
C8 C7 H7B 108.6 . .
S5 C7 H7B 108.6 . .
H7A C7 H7B 107.6 . .
C7 C8 S6 113.2(5) . .
C7 C8 H8A 108.9 . .
S6 C8 H8A 108.9 . .
C7 C8 H8B 108.9 . .
S6 C8 H8B 108.9 . .
H8A C8 H8B 107.7 . .
C10 C9 S7 114.1(4) . .
C10 C9 H9A 108.7 . .
S7 C9 H9A 108.7 . .
C10 C9 H9B 108.7 . .
S7 C9 H9B 108.7 . .
H9A C9 H9B 107.6 . .
C9 C10 S8 114.1(4) . .
C9 C10 H10A 108.7 . .
S8 C10 H10A 108.7 . .
C9 C10 H10B 108.7 . .
S8 C10 H10B 108.7 . .
H10A C10 H10B 107.6 . .
C3 S1 C1 95.1(3) . .
C1 S2 C4 95.4(3) . .
C2 S3 C5 96.1(3) . .
C2 S4 C6 94.9(3) . .
C3 S5 C7 100.3(3) . .
C4 S6 C8 101.9(3) . .
C5 S7 C9 102.9(3) . .
C6 S8 C10 99.5(3) . .
C12 C11 S12 120.9(5) . .
C12 C11 S11 123.6(5) . .
S12 C11 S11 115.5(3) . .
C11 C12 S14 121.8(5) . .
C11 C12 S13 122.6(5) . .
S14 C12 S13 115.5(3) . .
C14 C13 S15 128.7(5) . .
C14 C13 S11 117.5(5) . .
S15 C13 S11 113.8(4) . .
C13 C14 S12 117.3(5) . .
C13 C14 S16 129.3(5) . .
S12 C14 S16 113.4(4) . .
C16 C15 S17 128.0(5) . .
C16 C15 S13 117.5(4) . .
S17 C15 S13 114.5(4) . .
C15 C16 S18 129.9(5) . .
C15 C16 S14 117.1(5) . .
S18 C16 S14 113.0(4) . .
C18 C17 S15 114.0(4) . .
C18 C17 H17A 108.8 . .
S15 C17 H17A 108.8 . .
C18 C17 H17B 108.8 . .
S15 C17 H17B 108.8 . .
H17A C17 H17B 107.7 . .
C17 C18 S16 112.5(4) . .
C17 C18 H18A 109.1 . .
S16 C18 H18A 109.1 . .
C17 C18 H18B 109.1 . .
S16 C18 H18B 109.1 . .
H18A C18 H18B 107.8 . .
C20 C19 S17 114.6(4) . .
C20 C19 H19A 108.6 . .
S17 C19 H19A 108.6 . .
C20 C19 H19B 108.6 . .
S17 C19 H19B 108.6 . .
H19A C19 H19B 107.6 . .
C19 C20 S18 114.6(5) . .
C19 C20 H20A 108.6 . .
S18 C20 H20A 108.6 . .
C19 C20 H20B 108.6 . .
S18 C20 H20B 108.6 . .
H20A C20 H20B 107.6 . .
C11 S11 C13 94.9(3) . .
C11 S12 C14 94.8(3) . .
C12 S13 C15 94.1(3) . .
C12 S14 C16 94.7(3) . .
C13 S15 C17 100.5(3) . .
C14 S16 C18 100.5(3) . .
C15 S17 C19 99.1(3) . .
C16 S18 C20 102.3(3) . .
C21 Cu1 N23 138.1(3) . .
C21 Cu1 N21 120.0(3) . .
N23 Cu1 N21 101.7(2) . .
N21 C21 Cu1 172.7(6) 2_546 .
C21 N21 Cu1 168.3(5) 2_556 .
C23 N22 C22 115.8(6) . .
N23 C22 N22 175.0(7) . .
C22 N23 Cu1 166.1(6) . .
N24 C23 N22 172.7(9) . .

loop_
_geom_bond_atom_site_label_1
_geom_bond_atom_site_label_2
_geom_bond_distance
_geom_bond_site_symmetry_2
C1 C2 1.360(8) .
C1 S2 1.733(6) .
C1 S1 1.752(6) .
C2 S3 1.737(7) .
C2 S4 1.744(7) .
C3 C4 1.353(9) .
C3 S5 1.743(7) .
C3 S1 1.748(6) .
C4 S6 1.744(6) .
C4 S2 1.750(6) .
C5 C6 1.352(9) .
C5 S7 1.743(6) .
C5 S3 1.745(6) .
C6 S8 1.751(7) .
C6 S4 1.754(6) .
C7 C8 1.510(9) .
C7 S5 1.804(7) .
C7 H7A 1.0000 .
C7 H7B 1.0000 .
C8 S6 1.799(6) .
C8 H8A 1.0000 .
C8 H8B 1.0000 .
C9 C10 1.513(8) .
C9 S7 1.833(6) .
C9 H9A 1.0000 .
C9 H9B 1.0000 .
C10 S8 1.807(7) .
C10 H10A 1.0000 .
C10 H10B 1.0000 .
C11 C12 1.364(7) .
C11 S12 1.739(7) .
C11 S11 1.744(7) .
C12 S14 1.734(7) .
C12 S13 1.747(6) .
C13 C14 1.332(8) .
C13 S15 1.749(6) .
C13 S11 1.750(6) .
C14 S12 1.758(6) .
C14 S16 1.762(6) .
C15 C16 1.335(8) .
C15 S17 1.749(6) .
C15 S13 1.758(6) .
C16 S18 1.743(6) .
C16 S14 1.755(6) .
C17 C18 1.515(8) .
C17 S15 1.816(7) .
C17 H17A 1.0000 .
C17 H17B 1.0000 .
C18 S16 1.815(6) .
C18 H18A 1.0000 .
C18 H18B 1.0000 .
C19 C20 1.513(9) .
C19 S17 1.807(6) .
C19 H19A 1.0000 .
C19 H19B 1.0000 .
C20 S18 1.813(6) .
C20 H20A 1.0000 .
C20 H20B 1.0000 .
Cu1 C21 1.879(7) .
Cu1 N23 1.929(6) .
Cu1 N21 2.002(6) .
C21 N21 1.131(8) 2_546
N21 C21 1.131(8) 2_556
N22 C23 1.310(9) .
N22 C22 1.312(9) .
C22 N23 1.191(8) .
C23 N24 1.131(9) .

loop_
_geom_torsion_atom_site_label_1
_geom_torsion_atom_site_label_2
_geom_torsion_atom_site_label_3
_geom_torsion_atom_site_label_4
_geom_torsion
_geom_torsion_site_symmetry_1
_geom_torsion_site_symmetry_2
_geom_torsion_site_symmetry_3
_geom_torsion_site_symmetry_4
S2 C1 C2 S3 174.3(4) . . . .
S1 C1 C2 S3 -3.9(8) . . . .
S2 C1 C2 S4 -4.8(9) . . . .
S1 C1 C2 S4 177.0(4) . . . .
S5 C3 C4 S6 3.4(10) . . . .
S1 C3 C4 S6 -174.7(4) . . . .
S5 C3 C4 S2 -178.8(4) . . . .
S1 C3 C4 S2 3.1(7) . . . .
S7 C5 C6 S8 1.3(10) . . . .
S3 C5 C6 S8 -178.7(4) . . . .
S7 C5 C6 S4 -178.6(4) . . . .
S3 C5 C6 S4 1.5(7) . . . .
S5 C7 C8 S6 70.6(6) . . . .
S7 C9 C10 S8 -67.9(6) . . . .
C4 C3 S1 C1 2.1(6) . . . .
S5 C3 S1 C1 -176.3(4) . . . .
C2 C1 S1 C3 171.9(6) . . . .
S2 C1 S1 C3 -6.5(4) . . . .
C2 C1 S2 C4 -170.5(6) . . . .
S1 C1 S2 C4 7.8(4) . . . .
C3 C4 S2 C1 -6.6(6) . . . .
S6 C4 S2 C1 171.5(4) . . . .
C1 C2 S3 C5 176.7(6) . . . .
S4 C2 S3 C5 -4.1(4) . . . .
C6 C5 S3 C2 1.6(6) . . . .
S7 C5 S3 C2 -178.4(4) . . . .
C1 C2 S4 C6 -176.2(6) . . . .
S3 C2 S4 C6 4.7(4) . . . .
C5 C6 S4 C2 -3.7(6) . . . .
S8 C6 S4 C2 176.4(4) . . . .
C4 C3 S5 C7 12.4(7) . . . .
S1 C3 S5 C7 -169.5(4) . . . .
C8 C7 S5 C3 -48.9(6) . . . .
C3 C4 S6 C8 9.8(7) . . . .
S2 C4 S6 C8 -168.0(4) . . . .
C7 C8 S6 C4 -45.4(5) . . . .
C6 C5 S7 C9 -3.5(7) . . . .
S3 C5 S7 C9 176.5(4) . . . .
C10 C9 S7 C5 36.3(6) . . . .
C5 C6 S8 C10 -23.7(7) . . . .
S4 C6 S8 C10 156.1(4) . . . .
C9 C10 S8 C6 56.7(6) . . . .
S12 C11 C12 S14 3.8(9) . . . .
S11 C11 C12 S14 -177.5(4) . . . .
S12 C11 C12 S13 -177.0(4) . . . .
S11 C11 C12 S13 1.7(9) . . . .
S15 C13 C14 S12 178.4(4) . . . .
S11 C13 C14 S12 -0.8(7) . . . .
S15 C13 C14 S16 -2.1(9) . . . .
S11 C13 C14 S16 178.7(4) . . . .
S17 C15 C16 S18 -3.6(10) . . . .
S13 C15 C16 S18 178.2(4) . . . .
S17 C15 C16 S14 176.9(4) . . . .
S13 C15 C16 S14 -1.3(7) . . . .
S15 C17 C18 S16 71.9(6) . . . .
S17 C19 C20 S18 67.7(6) . . . .
C12 C11 S11 C13 -178.5(6) . . . .
S12 C11 S11 C13 0.2(4) . . . .
C14 C13 S11 C11 0.4(5) . . . .
S15 C13 S11 C11 -178.9(4) . . . .
C12 C11 S12 C14 178.2(6) . . . .
S11 C11 S12 C14 -0.5(4) . . . .
C13 C14 S12 C11 0.8(6) . . . .
S16 C14 S12 C11 -178.8(4) . . . .
C11 C12 S13 C15 170.5(6) . . . .
S14 C12 S13 C15 -10.2(4) . . . .
C16 C15 S13 C12 6.9(5) . . . .
S17 C15 S13 C12 -171.6(4) . . . .
C11 C12 S14 C16 -171.0(6) . . . .
S13 C12 S14 C16 9.7(4) . . . .
C15 C16 S14 C12 -5.0(6) . . . .
S18 C16 S14 C12 175.3(4) . . . .
C14 C13 S15 C17 14.6(7) . . . .
S11 C13 S15 C17 -166.3(4) . . . .
C18 C17 S15 C13 -49.2(6) . . . .
C13 C14 S16 C18 15.3(7) . . . .
S12 C14 S16 C18 -165.1(4) . . . .
C17 C18 S16 C14 -48.8(6) . . . .
C16 C15 S17 C19 23.5(7) . . . .
S13 C15 S17 C19 -158.3(4) . . . .
C20 C19 S17 C15 -54.8(5) . . . .
C15 C16 S18 C20 6.4(7) . . . .
S14 C16 S18 C20 -174.0(4) . . . .
C19 C20 S18 C16 -37.8(6) . . . .
N23 Cu1 C21 N21 -173(4) . . . 2_546
N21 Cu1 C21 N21 1(5) . . . 2_546
C21 Cu1 N21 C21 125(3) . . . 2_556
N23 Cu1 N21 C21 -59(3) . . . 2_556
C23 N22 C22 N23 158(8) . . . .
N22 C22 N23 Cu1 -143(7) . . . .
C21 Cu1 N23 C22 168(2) . . . .
N21 Cu1 N23 C22 -7(2) . . . .
C22 N22 C23 N24 -161(6) . . . .
